data_4112147
loop_
_publ_author_name
'Daniel Maspoch'
'Neus Domingo'
'Daniel Ruiz-Molina'
'Klaus Wurst'
'Javier Tejada'
'Concepci\'o Rovira'
'Jaume Veciana'

_publ_section_title
;
 A Robust Nanocontainer Based on a Pure Organic Free Radical
;
_journal_name_full 'Journal of the American Chemical Society'
_journal_page_first 730
_journal_page_last 731
_journal_paper_doi 10.1021/ja038988v
_journal_volume 126
_journal_year 2004
_chemical_formula_sum 'C27 H16 Cl13 O4'
_chemical_formula_weight 865.25
_chemical_name_systematic
; 
 ? 
;
_space_group_IT_number 148
_symmetry_cell_setting trigonal
_symmetry_space_group_name_Hall '-R 3'
_symmetry_space_group_name_H-M 'R -3 :H'
_atom_sites_solution_hydrogens geom
_atom_sites_solution_primary direct
_atom_sites_solution_secondary difmap
_audit_creation_method SHELXL-97
_cell_angle_alpha 90.00
_cell_angle_beta 90.00
_cell_angle_gamma 120.00
_cell_formula_units_Z 18
_cell_length_a 31.4651(6)
_cell_length_b 31.4651(7)
_cell_length_c 18.8447(7)
_cell_measurement_reflns_used 22698
_cell_measurement_temperature 233(2)
_cell_measurement_theta_max 22.0
_cell_measurement_theta_min 1.0
_cell_volume 16157.6(8)
_computing_data_collection 'Kappa CCD'
_computing_data_reduction 'DENZO and SCALEPACK'
_computing_structure_refinement 'SHELXL-97 (Sheldrick, 1997)'
_computing_structure_solution 'SHELXS-97 (Sheldrick, 1990)'
_diffrn_ambient_temperature 233(2)
_diffrn_measured_fraction_theta_full 0.996
_diffrn_measured_fraction_theta_max 0.996
_diffrn_measurement_device_type 'Kappa CCD'
_diffrn_measurement_method 'phi- and omega-scans'
_diffrn_radiation_monochromator graphite
_diffrn_radiation_source 'fine-focus sealed tube'
_diffrn_radiation_type MoK\a
_diffrn_radiation_wavelength 0.71073
_diffrn_reflns_av_R_equivalents 0.0545
_diffrn_reflns_av_sigmaI/netI 0.0321
_diffrn_reflns_limit_h_max 30
_diffrn_reflns_limit_h_min 0
_diffrn_reflns_limit_k_max 26
_diffrn_reflns_limit_k_min -30
_diffrn_reflns_limit_l_max 18
_diffrn_reflns_limit_l_min -18
_diffrn_reflns_number 19275
_diffrn_reflns_theta_full 19.99
_diffrn_reflns_theta_max 19.99
_diffrn_reflns_theta_min 2.25
_diffrn_standards_decay_% 0
_exptl_absorpt_coefficient_mu 1.032
_exptl_absorpt_correction_type none
_exptl_crystal_colour red
_exptl_crystal_density_diffrn 1.601
_exptl_crystal_description prism
_exptl_crystal_F_000 7758
_exptl_crystal_size_max 0.15
_exptl_crystal_size_mid 0.08
_exptl_crystal_size_min 0.08
_refine_diff_density_max 0.496
_refine_diff_density_min -0.315
_refine_diff_density_rms 0.056
_refine_ls_extinction_method none
_refine_ls_goodness_of_fit_ref 1.025
_refine_ls_hydrogen_treatment 'refined with bond restraints at O2 and O4'
_refine_ls_matrix_type full
_refine_ls_number_parameters 421
_refine_ls_number_reflns 3346
_refine_ls_number_restraints 29
_refine_ls_restrained_S_all 1.022
_refine_ls_R_factor_all 0.0640
_refine_ls_R_factor_gt 0.0461
_refine_ls_shift/su_max 0.009
_refine_ls_shift/su_mean 0.000
_refine_ls_structure_factor_coef Fsqd
_refine_ls_weighting_details 'calc w=1/[\s^2^(Fo^2^)+(0.0696P)^2^+63.9858P] where P=(Fo^2^+2Fc^2^)/3'
_refine_ls_weighting_scheme calc
_refine_ls_wR_factor_gt 0.1183
_refine_ls_wR_factor_ref 0.1271
_reflns_number_gt 2592
_reflns_number_total 3346
_reflns_threshold_expression >2sigma(I)
_cod_data_source_file ja038988vsi20031010_120803.cif
_cod_data_source_block ff
_cod_original_sg_symbol_H-M 'R -3'
_cod_database_code 4112147

loop_
_symmetry_equiv_pos_as_xyz
'x, y, z'
'-y, x-y, z'
'-x+y, -x, z'
'x+2/3, y+1/3, z+1/3'
'-y+2/3, x-y+1/3, z+1/3'
'-x+y+2/3, -x+1/3, z+1/3'
'x+1/3, y+2/3, z+2/3'
'-y+1/3, x-y+2/3, z+2/3'
'-x+y+1/3, -x+2/3, z+2/3'
'-x, -y, -z'
'y, -x+y, -z'
'x-y, x, -z'
'-x+2/3, -y+1/3, -z+1/3'
'y+2/3, -x+y+1/3, -z+1/3'
'x-y+2/3, x+1/3, -z+1/3'
'-x+1/3, -y+2/3, -z+2/3'
'y+1/3, -x+y+2/3, -z+2/3'
'x-y+1/3, x+2/3, -z+2/3'

loop_
_atom_site_label
_atom_site_type_symbol
_atom_site_fract_x
_atom_site_fract_y
_atom_site_fract_z
_atom_site_U_iso_or_equiv
_atom_site_adp_type
_atom_site_occupancy
_atom_site_symmetry_multiplicity
_atom_site_calc_flag
_atom_site_refinement_flags
_atom_site_disorder_assembly
_atom_site_disorder_group
O1 O 0.65424(15) 0.22329(15) 0.8477(3) 0.0706(12) Uani 1 1 d . . .
O2 O 0.71354(18) 0.22570(18) 0.7813(3) 0.0722(13) Uani 1 1 d D . .
H2 H 0.730(4) 0.255(2) 0.799(6) 0.22(6) Uiso 1 1 d D . .
O3 O 0.67216(17) -0.11238(15) 0.8526(3) 0.0763(14) Uani 1 1 d . . .
O4 O 0.6195(2) -0.1674(2) 0.7805(3) 0.0969(18) Uani 1 1 d D . .
H4 H 0.636(4) -0.180(4) 0.797(6) 0.20(6) Uiso 1 1 d D . .
C1 C 0.6713(3) 0.2036(2) 0.8109(4) 0.0555(16) Uani 1 1 d . . .
C2 C 0.6376(2) -0.1291(2) 0.8112(4) 0.0499(16) Uani 1 1 d . . .
C3 C 0.6429(2) 0.1484(2) 0.8001(3) 0.0456(15) Uani 1 1 d . . .
C4 C 0.6040(2) 0.1286(2) 0.7516(3) 0.0434(14) Uani 1 1 d . . .
C5 C 0.57435(18) 0.0778(2) 0.7467(3) 0.0392(14) Uani 1 1 d . . .
C6 C 0.58154(19) 0.04615(19) 0.7914(3) 0.0385(14) Uani 1 1 d . . .
C7 C 0.6213(2) 0.0677(2) 0.8380(3) 0.0474(15) Uani 1 1 d . . .
C8 C 0.6517(2) 0.1177(2) 0.8412(3) 0.0482(15) Uani 1 1 d . . .
C9 C 0.5479(2) -0.0070(2) 0.7901(3) 0.0452(15) Uani 1 1 d . . .
C10 C 0.56805(19) -0.04034(19) 0.7914(3) 0.0395(14) Uani 1 1 d . . .
C11 C 0.60524(19) -0.03482(18) 0.7438(3) 0.0385(13) Uani 1 1 d . . .
C12 C 0.62688(19) -0.0637(2) 0.7495(3) 0.0419(14) Uani 1 1 d . . .
C13 C 0.6114(2) -0.09952(19) 0.8014(3) 0.0459(15) Uani 1 1 d . . .
C14 C 0.5736(2) -0.1070(2) 0.8465(3) 0.0502(15) Uani 1 1 d . . .
C15 C 0.5527(2) -0.0775(2) 0.8423(3) 0.0499(15) Uani 1 1 d . . .
C16 C 0.4949(2) -0.0267(2) 0.7932(3) 0.0434(14) Uani 1 1 d . . .
C17 C 0.4625(2) -0.0649(2) 0.7484(3) 0.0520(16) Uani 1 1 d . . .
C18 C 0.4123(2) -0.0826(2) 0.7506(4) 0.0654(18) Uani 1 1 d . . .
C19 C 0.3933(2) -0.0624(3) 0.7979(4) 0.072(2) Uani 1 1 d . . .
C20 C 0.4243(3) -0.0254(3) 0.8426(4) 0.0694(19) Uani 1 1 d . . .
C21 C 0.4742(2) -0.0072(2) 0.8415(3) 0.0556(16) Uani 1 1 d . . .
Cl1 Cl 0.59515(6) 0.16745(5) 0.69792(8) 0.0556(5) Uani 1 1 d . . .
Cl2 Cl 0.52843(5) 0.05396(5) 0.68371(7) 0.0465(4) Uani 1 1 d . . .
Cl3 Cl 0.63114(6) 0.03254(6) 0.89905(9) 0.0706(5) Uani 1 1 d . . .
Cl4 Cl 0.70076(6) 0.14347(6) 0.89914(10) 0.0785(6) Uani 1 1 d . . .
Cl5 Cl 0.62325(5) 0.00796(5) 0.67692(7) 0.0531(4) Uani 1 1 d . . .
Cl6 Cl 0.67257(6) -0.05635(6) 0.69191(8) 0.0603(5) Uani 1 1 d . . .
Cl7 Cl 0.55369(7) -0.15285(6) 0.90846(10) 0.0807(6) Uani 1 1 d . . .
Cl8 Cl 0.51057(7) -0.08474(7) 0.90621(9) 0.0815(6) Uani 1 1 d . . .
Cl9 Cl 0.48535(6) -0.08890(6) 0.68707(9) 0.0693(5) Uani 1 1 d . . .
Cl10 Cl 0.37404(7) -0.12818(8) 0.69337(12) 0.1027(7) Uani 1 1 d . . .
Cl11 Cl 0.33148(7) -0.08285(10) 0.79846(15) 0.1266(9) Uani 1 1 d . . .
Cl12 Cl 0.40057(8) -0.00092(9) 0.90310(12) 0.1035(7) Uani 1 1 d . . .
Cl13 Cl 0.51037(6) 0.03517(7) 0.90398(9) 0.0760(5) Uani 1 1 d . . .
C22 C 0.3333 -0.3333 1.047(2) 0.320(19) Uiso 1 3 d SD . 1
C23 C 0.360(2) -0.2948(16) 0.990(2) 0.29(3) Uiso 0.33 1 d PD . 1
C25 C 0.379(2) -0.2134(16) 0.936(3) 0.28(3) Uiso 0.33 1 d PD A 1
C24 C 0.343(2) -0.258(2) 0.979(4) 0.34(4) Uiso 0.33 1 d PD A 1
C26 C 0.361(2) -0.1766(16) 0.927(4) 0.24(3) Uiso 0.33 1 d PD A 1
C27 C 0.3914(14) -0.1297(14) 0.9690(19) 0.152(13) Uiso 0.33 1 d PD A 1
C22A C 0.261(3) -0.318(3) 0.745(4) 0.33(4) Uiso 0.33 1 d PD B 2
C23A C 0.260(3) -0.274(3) 0.778(4) 0.30(5) Uiso 0.33 1 d PD B 2
C24A C 0.300(3) -0.253(5) 0.835(5) 0.52(9) Uiso 0.33 1 d PD B 2
C25A C 0.344(3) -0.257(4) 0.811(6) 0.60(9) Uiso 0.33 1 d PD B 2
C26A C 0.390(2) -0.219(3) 0.854(4) 0.34(4) Uiso 0.33 1 d PD B 2
C27A C 0.372(3) -0.188(3) 0.893(4) 0.30(4) Uiso 0.33 1 d PD B 2
C22B C 0.228(2) -0.329(2) 0.790(3) 0.25(2) Uiso 0.33 1 d PD C 3
C23B C 0.272(4) -0.278(3) 0.777(4) 0.54(12) Uiso 0.33 1 d PD C 3
C24B C 0.277(2) -0.245(3) 0.840(7) 0.50(8) Uiso 0.33 1 d PD C 3
C25B C 0.3297(18) -0.2186(19) 0.868(2) 0.201(17) Uiso 0.33 1 d PD C 3
C26B C 0.343(3) -0.171(2) 0.906(4) 0.32(4) Uiso 0.33 1 d PD C 3
C27B C 0.3775(18) -0.1658(18) 0.967(2) 0.182(16) Uiso 0.33 1 d PD C 3

loop_
_atom_site_aniso_label
_atom_site_aniso_U_11
_atom_site_aniso_U_22
_atom_site_aniso_U_33
_atom_site_aniso_U_23
_atom_site_aniso_U_13
_atom_site_aniso_U_12
O1 0.045(3) 0.047(3) 0.116(4) -0.014(3) 0.000(2) 0.020(2)
O2 0.051(3) 0.055(3) 0.103(4) -0.005(3) 0.008(3) 0.020(3)
O3 0.072(3) 0.058(3) 0.113(4) -0.013(3) -0.029(3) 0.043(3)
O4 0.119(4) 0.090(4) 0.124(4) -0.040(4) -0.061(4) 0.085(4)
C1 0.041(4) 0.048(4) 0.077(4) -0.005(4) -0.010(4) 0.022(4)
C2 0.050(4) 0.025(4) 0.071(4) -0.008(3) -0.030(4) 0.016(3)
C3 0.037(4) 0.035(4) 0.064(4) -0.008(3) -0.005(3) 0.017(3)
C4 0.042(4) 0.038(4) 0.056(4) 0.001(3) 0.007(3) 0.025(3)
C5 0.033(3) 0.045(4) 0.044(3) -0.005(3) 0.003(3) 0.023(3)
C6 0.032(3) 0.040(4) 0.051(3) -0.001(3) -0.001(3) 0.023(3)
C7 0.044(4) 0.037(4) 0.064(4) 0.000(3) -0.003(3) 0.022(3)
C8 0.038(4) 0.052(4) 0.059(4) -0.010(3) -0.009(3) 0.025(3)
C9 0.047(4) 0.043(4) 0.054(4) 0.001(3) 0.002(3) 0.029(3)
C10 0.036(3) 0.033(3) 0.050(3) 0.002(3) -0.008(3) 0.018(3)
C11 0.041(3) 0.036(3) 0.040(3) 0.002(3) -0.005(3) 0.020(3)
C12 0.037(3) 0.041(3) 0.053(4) -0.002(3) -0.004(3) 0.024(3)
C13 0.048(4) 0.033(3) 0.063(4) -0.002(3) -0.010(3) 0.025(3)
C14 0.053(4) 0.049(4) 0.056(4) 0.013(3) -0.001(3) 0.031(3)
C15 0.043(4) 0.052(4) 0.058(4) 0.005(3) 0.001(3) 0.026(3)
C16 0.035(4) 0.043(4) 0.061(4) 0.011(3) 0.007(3) 0.025(3)
C17 0.042(4) 0.045(4) 0.070(4) 0.007(3) -0.003(3) 0.023(3)
C18 0.046(5) 0.054(4) 0.082(5) 0.007(4) -0.012(4) 0.014(4)
C19 0.037(4) 0.087(5) 0.092(5) 0.023(5) 0.009(4) 0.030(4)
C20 0.053(5) 0.087(5) 0.086(5) 0.018(4) 0.017(4) 0.049(4)
C21 0.042(4) 0.058(4) 0.074(4) 0.016(3) 0.013(3) 0.030(3)
Cl1 0.0614(10) 0.0456(9) 0.0675(10) 0.0057(7) 0.0000(8) 0.0327(8)
Cl2 0.0435(9) 0.0471(9) 0.0528(9) -0.0042(7) -0.0074(7) 0.0254(7)
Cl3 0.0759(12) 0.0607(11) 0.0765(11) -0.0019(9) -0.0301(9) 0.0352(9)
Cl4 0.0634(12) 0.0610(11) 0.1023(14) -0.0164(10) -0.0403(10) 0.0246(9)
Cl5 0.0601(10) 0.0528(9) 0.0576(9) 0.0137(7) 0.0103(7) 0.0365(8)
Cl6 0.0573(10) 0.0653(10) 0.0738(11) 0.0002(8) 0.0094(8) 0.0424(9)
Cl7 0.0847(13) 0.0703(12) 0.0945(13) 0.0409(10) 0.0109(10) 0.0443(11)
Cl8 0.0833(13) 0.1016(14) 0.0802(12) 0.0415(10) 0.0346(10) 0.0617(12)
Cl9 0.0667(11) 0.0649(11) 0.0786(11) -0.0178(9) -0.0151(9) 0.0345(9)
Cl10 0.0562(12) 0.0919(15) 0.1249(17) -0.0035(13) -0.0257(11) 0.0106(11)
Cl11 0.0565(13) 0.146(2) 0.164(2) 0.0249(17) 0.0130(13) 0.0408(14)
Cl12 0.0835(14) 0.1343(18) 0.1203(16) 0.0129(14) 0.0380(12) 0.0751(14)
Cl13 0.0724(12) 0.0851(13) 0.0749(11) -0.0135(10) 0.0112(9) 0.0426(10)

loop_
_atom_type_symbol
_atom_type_description
_atom_type_scat_dispersion_real
_atom_type_scat_dispersion_imag
_atom_type_scat_source
C C 0.0033 0.0016 'International Tables Vol C Tables 4.2.6.8 and 6.1.1.4'
H H 0.0000 0.0000 'International Tables Vol C Tables 4.2.6.8 and 6.1.1.4'
O O 0.0106 0.0060 'International Tables Vol C Tables 4.2.6.8 and 6.1.1.4'
Cl Cl 0.1484 0.1585 'International Tables Vol C Tables 4.2.6.8 and 6.1.1.4'

loop_
_geom_angle_atom_site_label_1
_geom_angle_atom_site_label_2
_geom_angle_atom_site_label_3
_geom_angle
_geom_angle_site_symmetry_1
_geom_angle_site_symmetry_3
H2 O2 C1 109(8) . .
H4 O4 C2 101(8) . .
O1 C1 O2 124.9(6) . .
O1 C1 C3 120.0(6) . .
O2 C1 C3 115.0(6) . .
O4 C2 O3 127.8(6) . .
O4 C2 C13 115.3(6) . .
O3 C2 C13 116.7(5) . .
C8 C3 C4 119.6(5) . .
C8 C3 C1 121.3(5) . .
C4 C3 C1 118.9(5) . .
C5 C4 C3 119.4(5) . .
C5 C4 Cl1 121.7(4) . .
C3 C4 Cl1 118.9(4) . .
C4 C5 C6 121.3(5) . .
C4 C5 Cl2 118.6(4) . .
C6 C5 Cl2 120.1(4) . .
C7 C6 C5 117.1(5) . .
C7 C6 C9 121.7(5) . .
C5 C6 C9 121.2(5) . .
C8 C7 C6 121.7(5) . .
C8 C7 Cl3 117.3(4) . .
C6 C7 Cl3 120.8(4) . .
C3 C8 C7 120.8(5) . .
C3 C8 Cl4 118.4(4) . .
C7 C8 Cl4 120.8(5) . .
C16 C9 C6 120.1(5) . .
C16 C9 C10 120.3(5) . .
C6 C9 C10 119.4(5) . .
C15 C10 C11 117.1(5) . .
C15 C10 C9 121.1(5) . .
C11 C10 C9 121.7(5) . .
C12 C11 C10 121.3(5) . .
C12 C11 Cl5 119.4(4) . .
C10 C11 Cl5 119.3(4) . .
C11 C12 C13 120.0(5) . .
C11 C12 Cl6 121.0(4) . .
C13 C12 Cl6 118.9(4) . .
C14 C13 C12 119.6(5) . .
C14 C13 C2 120.1(5) . .
C12 C13 C2 120.2(5) . .
C15 C14 C13 120.6(5) . .
C15 C14 Cl7 120.5(5) . .
C13 C14 Cl7 119.0(4) . .
C14 C15 C10 121.2(5) . .
C14 C15 Cl8 117.8(5) . .
C10 C15 Cl8 120.8(4) . .
C17 C16 C21 117.5(5) . .
C17 C16 C9 121.6(5) . .
C21 C16 C9 121.0(5) . .
C18 C17 C16 121.2(6) . .
C18 C17 Cl9 119.0(5) . .
C16 C17 Cl9 119.7(4) . .
C17 C18 C19 119.9(6) . .
C17 C18 Cl10 119.9(6) . .
C19 C18 Cl10 120.2(6) . .
C20 C19 C18 119.7(6) . .
C20 C19 Cl11 120.4(6) . .
C18 C19 Cl11 119.9(6) . .
C19 C20 C21 121.5(6) . .
C19 C20 Cl12 119.9(5) . .
C21 C20 Cl12 118.6(6) . .
C20 C21 C16 120.2(6) . .
C20 C21 Cl13 119.2(5) . .
C16 C21 Cl13 120.4(4) . .
C23 C22 C23 76(4) 2_545 .
C23 C22 C23 76(4) 2_545 3_655
C23 C22 C23 76(4) . 3_655
C22 C23 C24 117(3) . .
C22 C23 C23 52.0(19) . 3_655
C24 C23 C23 149(5) . 3_655
C22 C23 C23 52.0(19) . 2_545
C24 C23 C23 90(5) . 2_545
C23 C23 C23 60.000(4) 3_655 2_545
C24 C25 C26 111(3) . .
C23 C24 C25 113(3) . .
C27 C26 C25 113(3) . .
C22A C23A C24A 106(3) . .
C25A C24A C23A 111(3) . .
C24A C25A C26A 108(3) . .
C27A C26A C25A 105(3) . .
C22B C23B C24B 109(3) . .
C25B C24B C23B 111(4) . .
C24B C25B C26B 113(3) . .
C25B C26B C27B 106(3) . .

loop_
_geom_bond_atom_site_label_1
_geom_bond_atom_site_label_2
_geom_bond_distance
_geom_bond_site_symmetry_2
O1 C1 1.220(7) .
O2 H2 0.87(3) .
O2 C1 1.279(7) .
O3 C2 1.225(7) .
O4 H4 0.84(3) .
O4 C2 1.195(7) .
C1 C3 1.515(8) .
C2 C13 1.529(8) .
C3 C8 1.371(8) .
C3 C4 1.399(7) .
C4 C5 1.393(7) .
C4 Cl1 1.714(6) .
C5 C6 1.406(7) .
C5 Cl2 1.725(5) .
C6 C7 1.395(7) .
C6 C9 1.465(7) .
C7 C8 1.376(8) .
C7 Cl3 1.728(6) .
C8 Cl4 1.726(6) .
C9 C16 1.463(7) .
C9 C10 1.471(7) .
C10 C15 1.399(7) .
C10 C11 1.414(7) .
C11 C12 1.384(7) .
C11 Cl5 1.721(5) .
C12 C13 1.385(7) .
C12 Cl6 1.722(5) .
C13 C14 1.383(8) .
C14 C15 1.383(8) .
C14 Cl7 1.712(6) .
C15 Cl8 1.719(6) .
C16 C17 1.406(8) .
C16 C21 1.421(8) .
C17 C18 1.388(8) .
C17 Cl9 1.722(6) .
C18 C19 1.391(9) .
C18 Cl10 1.714(7) .
C19 C20 1.371(10) .
C19 Cl11 1.716(7) .
C20 C21 1.378(9) .
C20 Cl12 1.740(7) .
C21 Cl13 1.716(6) .
C22 C23 1.51(2) 2_545
C22 C23 1.51(2) .
C22 C23 1.51(2) 3_655
C23 C24 1.52(2) .
C23 C23 1.86(8) 3_655
C23 C23 1.86(8) 2_545
C25 C24 1.52(2) .
C25 C26 1.53(2) .
C26 C27 1.52(2) .
C22A C23A 1.53(2) .
C23A C24A 1.54(2) .
C24A C25A 1.53(2) .
C25A C26A 1.54(2) .
C26A C27A 1.53(2) .
C22B C23B 1.53(2) .
C23B C24B 1.53(2) .
C24B C25B 1.52(2) .
C25B C26B 1.53(2) .
C26B C27B 1.53(2) .
